data_1564433
loop_
_publ_author_name
'Fan, Chuanbin'
'Zhang, Xia'
'Xu, Cungang'
'Wu, Ruixue'
'Li, Nana'
'Wang, Lulu'
'Zhang, Dongmei'
'Bi, Shuangyu'
'Fan, Yuhua'

_publ_section_title
;
 Two novel Zn-CPs act as dual-functional luminescent sensors for highly
 selective, sensitive and stable detection of Fe3+ ions and tetracycline
;
_journal_name_full 'Inorganica Chimica Acta'
_journal_page_first 119665
_journal_paper_doi 10.1016/j.ica.2020.119665
_journal_volume 509
_journal_year 2020
_chemical_formula_moiety 'C40 H30 N4 O15 Zn3'
_chemical_formula_sum 'C40 H30 N4 O15 Zn3'
_chemical_formula_weight 1002.79
_space_group_crystal_system triclinic
_space_group_IT_number 2
_space_group_name_Hall '-P 1'
_space_group_name_H-M_alt 'P -1'
_atom_sites_solution_hydrogens mixed
_atom_sites_solution_primary dual
_cell_angle_alpha 79.366(2)
_cell_angle_beta 89.895(2)
_cell_angle_gamma 75.983(2)
_cell_formula_units_Z 2
_cell_length_a 9.3028(8)
_cell_length_b 10.2786(9)
_cell_length_c 22.048(2)
_cell_measurement_reflns_used 2596
_cell_measurement_temperature 173
_cell_measurement_theta_max 28.93
_cell_measurement_theta_min 2.44
_cell_volume 2008.3(3)
_computing_cell_refinement 'SAINT v8.34A (Bruker, 2013)'
_computing_data_collection
;
CrystalClear-SM Expert 2.0 r7 (Rigaku, 2011)
;
_computing_data_reduction 'SAINT v8.34A (Bruker, 2013)'
_computing_molecular_graphics 'Olex2 (Dolomanov et al., 2009)'
_computing_publication_material 'Olex2 (Dolomanov et al., 2009)'
_computing_structure_refinement 'ShelXL (Sheldrick, 2015)'
_computing_structure_solution 'ShelXT (Sheldrick, 2015)'
_diffrn_ambient_temperature 173.0
_diffrn_detector CCD
_diffrn_detector_area_resol_mean 28.5714
_diffrn_detector_type 'Rigaku Saturn724+'
_diffrn_measured_fraction_theta_full 0.988
_diffrn_measured_fraction_theta_max 0.984
_diffrn_measurement_device 'AFC12 (Right): Kappa 3 circle'
_diffrn_measurement_device_type 'Bruker D8 VENTURE'
_diffrn_measurement_method '\f and \w scans'
_diffrn_measurement_specimen_support 'Mitegen 50um'
_diffrn_radiation_collimation 0.3
_diffrn_radiation_monochromator Confocal
_diffrn_radiation_probe x-ray
_diffrn_radiation_type MoK\a
_diffrn_radiation_wavelength 0.71073
_diffrn_reflns_av_R_equivalents 0.0327
_diffrn_reflns_av_unetI/netI 0.0513
_diffrn_reflns_Laue_measured_fraction_full 0.988
_diffrn_reflns_Laue_measured_fraction_max 0.984
_diffrn_reflns_limit_h_max 10
_diffrn_reflns_limit_h_min -11
_diffrn_reflns_limit_k_max 12
_diffrn_reflns_limit_k_min -12
_diffrn_reflns_limit_l_max 27
_diffrn_reflns_limit_l_min -27
_diffrn_reflns_number 16795
_diffrn_reflns_point_group_measured_fraction_full 0.988
_diffrn_reflns_point_group_measured_fraction_max 0.984
_diffrn_reflns_theta_full 25.242
_diffrn_reflns_theta_max 26.414
_diffrn_reflns_theta_min 0.941
_diffrn_source 'Rotating Anode'
_diffrn_source_current 24.0
_diffrn_source_power 1.2
_diffrn_source_target Mo
_diffrn_source_type 'Rotating Anode'
_diffrn_source_voltage 50.0
_diffrn_standards_number 0
_exptl_absorpt_coefficient_mu 1.855
_exptl_absorpt_correction_T_max 0.7454
_exptl_absorpt_correction_T_min 0.5411
_exptl_absorpt_correction_type multi-scan
_exptl_absorpt_process_details
'SADABS-2014/5 (Bruker,2014/5) was used for absorption correction. wR2(int) was 0.1036 before and 0.0439 after correction. The Ratio of minimum to maximum transmission is 0.7259. The \l/2 correction factor is 0.00150.'
_exptl_crystal_colour colourless
_exptl_crystal_colour_primary colourless
_exptl_crystal_density_diffrn 1.658
_exptl_crystal_description block
_exptl_crystal_F_000 1016
_exptl_crystal_size_max 0.28
_exptl_crystal_size_mid 0.15
_exptl_crystal_size_min 0.12
_platon_squeeze_details TITL
_refine_diff_density_max 1.706
_refine_diff_density_min -1.024
_refine_diff_density_rms 0.132
_refine_ls_extinction_coef .
_refine_ls_extinction_method none
_refine_ls_goodness_of_fit_ref 1.083
_refine_ls_hydrogen_treatment constr
_refine_ls_matrix_type full
_refine_ls_number_parameters 560
_refine_ls_number_reflns 8124
_refine_ls_number_restraints 480
_refine_ls_restrained_S_all 1.060
_refine_ls_R_factor_all 0.0566
_refine_ls_R_factor_gt 0.0439
_refine_ls_shift/su_max 0.001
_refine_ls_shift/su_mean 0.000
_refine_ls_structure_factor_coef Fsqd
_refine_ls_weighting_details 'w=1/[\s^2^(Fo^2^)+(0.0866P)^2^+0.5753P] where P=(Fo^2^+2Fc^2^)/3'
_refine_ls_weighting_scheme calc
_refine_ls_wR_factor_gt 0.1282
_refine_ls_wR_factor_ref 0.1426
_reflns_Friedel_coverage 0.000
_reflns_Friedel_fraction_full .
_reflns_Friedel_fraction_max .
_reflns_number_gt 6553
_reflns_number_total 8124
_reflns_threshold_expression 'I > 2\s(I)'
_cod_data_source_file ICA-2020-509-119665.cif
_cod_data_source_block 2
_cod_original_cell_volume 2008.2(3)
_cod_database_code 1564433
_shelx_space_group_comment
;
The symmetry employed for this shelxl refinement is uniquely defined
by the following loop, which should always be used as a source of
symmetry information in preference to the above space-group names.
They are only intended as comments.
;
_shelx_estimated_absorpt_t_max 0.808
_shelx_estimated_absorpt_t_min 0.625
_olex2_refinement_description
;
1. Fixed Uiso
 At 1.2 times of:
  All C(H) groups, All C(H,H) groups
 At 1.5 times of:
  All O(H,H) groups
2. Rigid body (RIGU) restrains
 All non-hydrogen atoms
 with sigma for 1-2 distances of 0.004 and sigma for 1-3 distances of 0.004
3.a Rotating group:
 O10(H10A,H10B)
3.b Secondary CH2 refined with riding coordinates:
 C34(H34A,H34B), C35(H35A,H35B), C36(H36A,H36B), C37(H37A,H37B)
3.c Aromatic/amide H refined with riding coordinates:
 C3(H3), C5(H5), C7(H7), C9(H9), C10(H10), C11(H11), C12(H12), C18(H18),
 C19(H19), C20(H20), C21(H21), C24(H24), C26(H26), C28(H28), C31(H31), C32(H32),
  C33(H33), C38(H38), C39(H39), C40(H40)
;

loop_
_space_group_symop_operation_xyz
'x, y, z'
'-x, -y, -z'

loop_
_atom_site_label
_atom_site_type_symbol
_atom_site_fract_x
_atom_site_fract_y
_atom_site_fract_z
_atom_site_U_iso_or_equiv
_atom_site_adp_type
_atom_site_occupancy
_atom_site_site_symmetry_order
_atom_site_calc_flag
_atom_site_refinement_flags_posn
_atom_site_refinement_flags_adp
_atom_site_refinement_flags_occupancy
_atom_site_disorder_assembly
_atom_site_disorder_group
Zn1 Zn 0.63986(5) 0.75223(4) 0.64800(2) 0.02161(13) Uani 1 1 d . U . . .
Zn2 Zn 1.01534(4) 0.45154(4) 0.35255(2) 0.01631(12) Uani 1 1 d . U . . .
Zn3 Zn -0.40161(4) 0.93202(4) 0.05577(2) 0.01597(12) Uani 1 1 d . U . . .
O1 O 1.0142(3) 0.3186(3) 0.42634(13) 0.0295(7) Uani 1 1 d . U . . .
O2 O 1.2480(3) 0.1906(3) 0.42844(12) 0.0282(6) Uani 1 1 d . U . . .
O3 O 1.4482(3) -0.1351(3) 0.61622(13) 0.0293(7) Uani 1 1 d . U . . .
O4 O 1.2925(4) -0.2255(4) 0.68010(17) 0.0546(11) Uani 1 1 d . U . . .
O5 O 0.8308(3) 0.1625(3) 0.63582(12) 0.0227(6) Uani 1 1 d . U . . .
O6 O 0.8600(3) 0.4277(3) 0.63188(14) 0.0297(7) Uani 1 1 d . U . . .
O7 O 0.6428(4) 0.5663(3) 0.6412(2) 0.0490(10) Uani 1 1 d . U . . .
O8 O 0.7589(3) 0.8107(3) 0.70613(13) 0.0341(7) Uani 1 1 d . U . . .
O9 O 0.9583(3) 0.6340(3) 0.72161(12) 0.0250(6) Uani 1 1 d . U . . .
O10 O 0.5408(5) 0.6798(5) 0.7412(2) 0.0669(12) Uani 1 1 d . U . . .
H10A H 0.5561 0.5895 0.7500 0.100 Uiso 1 1 d GR . . . .
H10B H 0.4426 0.7074 0.7387 0.100 Uiso 1 1 d GR . . . .
O11 O 0.5806(3) 1.0022(3) 0.89117(12) 0.0248(6) Uani 1 1 d . U . . .
O12 O 0.7248(3) 0.9175(3) 0.97730(12) 0.0307(7) Uani 1 1 d . U . . .
O14 O 1.2288(3) 0.7205(3) 0.90396(12) 0.0259(6) Uani 1 1 d . U . . .
O15 O 1.3704(3) 0.8779(3) 0.95289(12) 0.0269(6) Uani 1 1 d . U . . .
O16 O 1.5059(3) 0.7830(3) 1.03983(14) 0.0290(6) Uani 1 1 d . U . . .
N1 N -0.2389(3) 0.8279(3) 0.11713(14) 0.0191(6) Uani 1 1 d . U . . .
N2 N -0.0413(3) 0.7832(3) 0.17944(15) 0.0223(7) Uani 1 1 d . U . . .
N3 N 0.6217(3) 0.6689(4) 0.26507(16) 0.0255(7) Uani 1 1 d . U . . .
N4 N 0.8223(3) 0.5817(3) 0.32466(15) 0.0201(7) Uani 1 1 d . U . . .
C1 C 0.7015(4) 0.9375(4) 0.92038(18) 0.0206(8) Uani 1 1 d . U . . .
C2 C 0.8273(4) 0.8753(4) 0.88360(17) 0.0177(7) Uani 1 1 d . U . . .
C3 C 0.9709(4) 0.8297(4) 0.91090(17) 0.0201(8) Uani 1 1 d . U . . .
H3 H 0.9911 0.8451 0.9508 0.024 Uiso 1 1 calc R . . . .
C4 C 1.0830(4) 0.7613(4) 0.87819(17) 0.0197(8) Uani 1 1 d . U . . .
C5 C 1.0571(4) 0.7332(4) 0.82107(17) 0.0208(8) Uani 1 1 d . U . . .
H5 H 1.1352 0.6839 0.8002 0.025 Uiso 1 1 calc R . . . .
C6 C 0.9136(4) 0.7788(4) 0.79451(17) 0.0186(7) Uani 1 1 d . U . . .
C7 C 0.8000(4) 0.8515(4) 0.82526(16) 0.0192(8) Uani 1 1 d . U . . .
H7 H 0.7033 0.8850 0.8062 0.023 Uiso 1 1 calc R . . . .
C8 C 0.8748(4) 0.7391(4) 0.73570(17) 0.0199(8) Uani 1 1 d . U . . .
C9 C 1.1848(5) 0.5320(4) 0.9759(2) 0.0308(9) Uani 1 1 d . U . . .
H9 H 1.1174 0.5201 0.9463 0.037 Uiso 1 1 calc R . . . .
C10 C 1.2151(5) 0.4421(5) 1.0313(3) 0.0424(12) Uani 1 1 d . U . . .
H10 H 1.1685 0.3685 1.0400 0.051 Uiso 1 1 calc R . . . .
C11 C 1.3131(5) 0.4587(5) 1.0745(2) 0.0411(12) Uani 1 1 d . U . . .
H11 H 1.3360 0.3958 1.1126 0.049 Uiso 1 1 calc R . . . .
C12 C 1.3777(5) 0.5686(4) 1.0615(2) 0.0290(9) Uani 1 1 d . U . . .
H12 H 1.4444 0.5805 1.0914 0.035 Uiso 1 1 calc R . . . .
C13 C 1.3475(4) 0.6621(4) 1.00573(17) 0.0193(7) Uani 1 1 d . U . . .
C14 C 1.2518(4) 0.6397(4) 0.96278(18) 0.0207(8) Uani 1 1 d . U . . .
C15 C 1.4136(4) 0.7829(4) 0.99859(17) 0.0196(8) Uani 1 1 d . U . . .
C16 C 0.7212(4) 0.4607(4) 0.62650(17) 0.0206(8) Uani 1 1 d . U . . .
C17 C 0.6408(4) 0.3706(4) 0.60234(17) 0.0184(7) Uani 1 1 d . U . . .
C18 C 0.4967(4) 0.4304(5) 0.57573(19) 0.0278(9) Uani 1 1 d . U . . .
H18 H 0.4522 0.5236 0.5765 0.033 Uiso 1 1 calc R . . . .
C19 C 0.4200(5) 0.3560(5) 0.5487(2) 0.0365(10) Uani 1 1 d . U . . .
H19 H 0.3234 0.3981 0.5307 0.044 Uiso 1 1 calc R . . . .
C20 C 0.4825(5) 0.2203(6) 0.5477(2) 0.0441(12) Uani 1 1 d . U . . .
H20 H 0.4305 0.1701 0.5277 0.053 Uiso 1 1 calc R . . . .
C21 C 0.6207(5) 0.1573(5) 0.5758(2) 0.0341(10) Uani 1 1 d . U . . .
H21 H 0.6622 0.0630 0.5763 0.041 Uiso 1 1 calc R . . . .
C22 C 0.6992(4) 0.2321(4) 0.60321(17) 0.0206(8) Uani 1 1 d . U . . .
C23 C 0.9533(4) 0.1185(4) 0.60162(17) 0.0193(7) Uani 1 1 d . U . . .
C24 C 1.0628(4) 0.0099(4) 0.63178(18) 0.0217(8) Uani 1 1 d . U . . .
H24 H 1.0490 -0.0364 0.6720 0.026 Uiso 1 1 calc R . . . .
C25 C 1.1945(4) -0.0310(4) 0.60213(18) 0.0212(8) Uani 1 1 d . U . . .
C26 C 1.2118(4) 0.0365(4) 0.54281(17) 0.0196(8) Uani 1 1 d . U . . .
H26 H 1.3010 0.0084 0.5225 0.023 Uiso 1 1 calc R . . . .
C27 C 1.0998(4) 0.1445(4) 0.51317(17) 0.0180(7) Uani 1 1 d . U . . .
C28 C 0.9684(4) 0.1870(4) 0.54263(17) 0.0197(8) Uani 1 1 d . U . . .
H28 H 0.8913 0.2611 0.5227 0.024 Uiso 1 1 calc R . . . .
C29 C 1.3211(5) -0.1405(4) 0.63677(19) 0.0274(9) Uani 1 1 d . U . . .
C30 C 1.1227(4) 0.2229(4) 0.45058(17) 0.0207(8) Uani 1 1 d . U . . .
C31 C 0.7198(4) 0.5556(4) 0.29024(19) 0.0236(8) Uani 1 1 d . U . . .
H31 H 0.7173 0.4669 0.2844 0.028 Uiso 1 1 calc R . . . .
C32 C 0.6616(5) 0.7766(4) 0.2836(2) 0.0315(9) Uani 1 1 d . U . . .
H32 H 0.6120 0.8705 0.2724 0.038 Uiso 1 1 calc R . . . .
C33 C 0.7854(4) 0.7224(4) 0.3207(2) 0.0268(9) Uani 1 1 d . U . . .
H33 H 0.8382 0.7721 0.3407 0.032 Uiso 1 1 calc R . . . .
C34 C 0.5008(5) 0.6766(5) 0.2201(2) 0.0364(11) Uani 1 1 d . U . . .
H34A H 0.4941 0.5828 0.2181 0.044 Uiso 1 1 calc R . . . .
H34B H 0.5254 0.7195 0.1787 0.044 Uiso 1 1 calc R . . . .
C35 C 0.3536(4) 0.7563(5) 0.23598(19) 0.0274(9) Uani 1 1 d . U . . .
H35A H 0.3541 0.8539 0.2310 0.033 Uiso 1 1 calc R . . . .
H35B H 0.3353 0.7232 0.2797 0.033 Uiso 1 1 calc R . . . .
C36 C 0.2296(4) 0.7413(5) 0.19443(19) 0.0291(9) Uani 1 1 d . U . . .
H36A H 0.2393 0.7869 0.1515 0.035 Uiso 1 1 calc R . . . .
H36B H 0.2384 0.6433 0.1946 0.035 Uiso 1 1 calc R . . . .
C37 C 0.0789(4) 0.8043(5) 0.2167(2) 0.0297(9) Uani 1 1 d . U . . .
H37A H 0.0719 0.7627 0.2605 0.036 Uiso 1 1 calc R . . . .
H37B H 0.0680 0.9034 0.2142 0.036 Uiso 1 1 calc R . . . .
C38 C -0.1468(4) 0.8813(4) 0.14494(18) 0.0232(8) Uani 1 1 d . U . . .
H38 H -0.1546 0.9764 0.1409 0.028 Uiso 1 1 calc R . . . .
C39 C -0.0666(4) 0.6604(4) 0.17312(19) 0.0272(9) Uani 1 1 d . U . . .
H39 H -0.0099 0.5721 0.1919 0.033 Uiso 1 1 calc R . . . .
C40 C -0.1890(4) 0.6897(4) 0.1347(2) 0.0265(9) Uani 1 1 d . U . . .
H40 H -0.2330 0.6242 0.1220 0.032 Uiso 1 1 calc R . . . .

loop_
_atom_site_aniso_label
_atom_site_aniso_U_11
_atom_site_aniso_U_22
_atom_site_aniso_U_33
_atom_site_aniso_U_23
_atom_site_aniso_U_13
_atom_site_aniso_U_12
Zn1 0.0163(2) 0.0176(2) 0.0285(3) -0.00655(19) -0.00780(18) 0.00235(18)
Zn2 0.0138(2) 0.0172(2) 0.0157(2) -0.00345(17) -0.00381(16) 0.00085(17)
Zn3 0.0149(2) 0.0184(2) 0.0137(2) -0.00331(17) -0.00453(16) -0.00221(17)
O1 0.0223(14) 0.0288(16) 0.0267(15) 0.0070(12) -0.0033(12) 0.0047(12)
O2 0.0220(14) 0.0341(17) 0.0224(14) 0.0002(12) 0.0009(11) 0.0003(12)
O3 0.0167(13) 0.0309(17) 0.0298(15) 0.0064(13) -0.0022(12) 0.0048(12)
O4 0.042(2) 0.045(2) 0.051(2) 0.0240(17) 0.0103(17) 0.0131(16)
O5 0.0195(13) 0.0227(14) 0.0219(13) -0.0039(11) 0.0048(11) 0.0022(11)
O6 0.0216(14) 0.0262(16) 0.0433(17) -0.0116(13) -0.0071(13) -0.0058(12)
O7 0.0338(17) 0.0294(17) 0.091(3) -0.0318(18) 0.0120(18) -0.0067(14)
O8 0.0375(16) 0.0316(17) 0.0259(15) -0.0132(13) -0.0149(13) 0.0112(13)
O9 0.0230(14) 0.0259(15) 0.0249(14) -0.0121(12) -0.0046(12) 0.0015(12)
O10 0.067(3) 0.065(3) 0.062(3) -0.005(2) 0.001(2) -0.010(2)
O11 0.0196(13) 0.0317(16) 0.0214(13) -0.0064(12) -0.0004(11) -0.0017(12)
O12 0.0274(15) 0.0445(19) 0.0169(13) -0.0077(12) 0.0025(12) -0.0008(14)
O14 0.0150(12) 0.0422(18) 0.0221(13) -0.0065(12) -0.0017(11) -0.0098(12)
O15 0.0420(17) 0.0218(15) 0.0206(13) -0.0029(11) -0.0024(12) -0.0159(13)
O16 0.0271(15) 0.0238(15) 0.0370(16) -0.0079(13) -0.0118(13) -0.0061(12)
N1 0.0153(14) 0.0216(16) 0.0183(15) -0.0001(12) -0.0038(12) -0.0035(13)
N2 0.0159(15) 0.0250(17) 0.0226(16) -0.0008(13) -0.0056(13) -0.0011(13)
N3 0.0153(15) 0.0319(19) 0.0257(17) -0.0019(14) -0.0050(13) -0.0020(14)
N4 0.0141(14) 0.0211(16) 0.0235(16) -0.0046(13) -0.0040(12) -0.0007(12)
C1 0.0247(18) 0.0169(19) 0.0224(18) -0.0047(14) 0.0025(15) -0.0086(15)
C2 0.0202(17) 0.0146(18) 0.0189(17) -0.0036(14) -0.0003(14) -0.0053(14)
C3 0.0218(17) 0.022(2) 0.0197(18) -0.0073(15) -0.0004(14) -0.0085(15)
C4 0.0185(17) 0.023(2) 0.0189(17) -0.0027(14) 0.0004(14) -0.0095(15)
C5 0.0183(17) 0.023(2) 0.0223(18) -0.0073(15) 0.0009(14) -0.0045(15)
C6 0.0221(17) 0.0156(18) 0.0178(17) -0.0041(14) -0.0010(14) -0.0032(15)
C7 0.0229(18) 0.0174(19) 0.0147(16) -0.0009(14) -0.0014(14) -0.0020(15)
C8 0.0211(17) 0.0216(19) 0.0166(17) -0.0030(14) -0.0024(14) -0.0046(15)
C9 0.022(2) 0.022(2) 0.051(3) -0.0131(18) -0.0051(18) -0.0056(17)
C10 0.032(2) 0.024(2) 0.069(3) 0.003(2) -0.006(2) -0.010(2)
C11 0.037(3) 0.027(2) 0.052(3) 0.012(2) -0.006(2) -0.009(2)
C12 0.026(2) 0.029(2) 0.028(2) 0.0022(17) -0.0047(17) -0.0064(18)
C13 0.0170(17) 0.0181(18) 0.0223(17) -0.0063(14) -0.0011(14) -0.0016(15)
C14 0.0157(17) 0.0222(19) 0.0249(18) -0.0104(15) 0.0005(14) -0.0016(15)
C15 0.0180(17) 0.0209(19) 0.0218(18) -0.0113(15) 0.0018(14) -0.0033(15)
C16 0.0212(17) 0.0191(18) 0.0200(18) -0.0011(14) -0.0010(14) -0.0044(15)
C17 0.0146(16) 0.0217(18) 0.0176(17) -0.0042(14) 0.0011(14) -0.0020(14)
C18 0.0187(18) 0.032(2) 0.028(2) 0.0000(17) -0.0011(16) -0.0007(16)
C19 0.0166(19) 0.053(3) 0.040(3) -0.007(2) -0.0072(18) -0.0095(19)
C20 0.035(2) 0.057(3) 0.050(3) -0.019(2) -0.001(2) -0.022(2)
C21 0.033(2) 0.035(2) 0.042(3) -0.022(2) 0.0006(19) -0.0131(19)
C22 0.0165(17) 0.0239(19) 0.0213(18) -0.0068(15) 0.0026(14) -0.0030(14)
C23 0.0181(17) 0.0197(19) 0.0208(17) -0.0073(14) 0.0023(14) -0.0037(14)
C24 0.0213(18) 0.0186(19) 0.0228(18) -0.0010(15) 0.0008(15) -0.0027(15)
C25 0.0197(17) 0.0173(19) 0.0244(18) -0.0026(15) -0.0017(15) -0.0013(15)
C26 0.0169(17) 0.0184(18) 0.0228(18) -0.0045(14) 0.0007(14) -0.0028(14)
C27 0.0195(17) 0.0170(18) 0.0171(16) -0.0027(14) -0.0015(14) -0.0043(14)
C28 0.0162(17) 0.0174(19) 0.0208(17) 0.0000(14) -0.0019(14) 0.0022(14)
C29 0.0270(19) 0.021(2) 0.027(2) -0.0010(16) 0.0021(16) 0.0049(16)
C30 0.0228(18) 0.0198(19) 0.0192(17) -0.0023(14) -0.0026(14) -0.0059(15)
C31 0.0169(17) 0.0219(19) 0.031(2) -0.0062(16) -0.0055(15) -0.0008(15)
C32 0.024(2) 0.022(2) 0.043(2) -0.0035(18) -0.0057(18) 0.0030(16)
C33 0.0186(18) 0.021(2) 0.040(2) -0.0088(17) -0.0035(17) -0.0005(15)
C34 0.0191(19) 0.051(3) 0.036(2) -0.013(2) -0.0095(17) 0.0008(19)
C35 0.0141(17) 0.038(2) 0.025(2) 0.0007(18) -0.0050(15) -0.0016(17)
C36 0.0167(18) 0.043(3) 0.025(2) -0.0044(18) -0.0051(16) -0.0041(18)
C37 0.0148(18) 0.044(3) 0.027(2) -0.0051(19) -0.0082(16) -0.0029(17)
C38 0.0190(18) 0.023(2) 0.0258(19) -0.0013(15) -0.0074(15) -0.0032(15)
C39 0.0246(19) 0.023(2) 0.029(2) 0.0029(16) -0.0079(16) -0.0019(16)
C40 0.0219(19) 0.024(2) 0.032(2) -0.0069(16) -0.0031(16) -0.0021(16)

loop_
_atom_type_symbol
_atom_type_description
_atom_type_scat_dispersion_real
_atom_type_scat_dispersion_imag
_atom_type_scat_source
C C 0.0033 0.0016 'International Tables Vol C Tables 4.2.6.8 and 6.1.1.4'
H H 0.0000 0.0000 'International Tables Vol C Tables 4.2.6.8 and 6.1.1.4'
N N 0.0061 0.0033 'International Tables Vol C Tables 4.2.6.8 and 6.1.1.4'
O O 0.0106 0.0060 'International Tables Vol C Tables 4.2.6.8 and 6.1.1.4'
Zn Zn 0.2839 1.4301 'International Tables Vol C Tables 4.2.6.8 and 6.1.1.4'

loop_
_geom_angle_atom_site_label_1
_geom_angle_atom_site_label_2
_geom_angle_atom_site_label_3
_geom_angle
_geom_angle_site_symmetry_1
_geom_angle_site_symmetry_3
O2 Zn1 O10 172.97(14) 2_766 .
O3 Zn1 O2 95.69(11) 1_465 2_766
O3 Zn1 O7 107.27(15) 1_465 .
O3 Zn1 O8 120.79(13) 1_465 .
O3 Zn1 O10 90.84(14) 1_465 .
O7 Zn1 O2 100.77(14) . 2_766
O7 Zn1 O8 127.04(15) . .
O7 Zn1 O10 79.67(16) . .
O8 Zn1 O2 95.58(13) . 2_766
O8 Zn1 O10 78.78(15) . .
O1 Zn2 O6 109.27(13) . 2_766
O1 Zn2 O9 111.40(13) . 2_766
O1 Zn2 N4 115.93(12) . .
O6 Zn2 O9 120.46(12) 2_766 2_766
O6 Zn2 N4 102.69(12) 2_766 .
N4 Zn2 O9 96.55(12) . 2_766
O11 Zn3 Zn3 87.68(8) 2_576 2_475
O11 Zn3 O12 158.69(11) 2_576 1_454
O12 Zn3 Zn3 71.52(8) 1_454 2_475
O15 Zn3 Zn3 80.78(8) 2_676 2_475
O15 Zn3 O11 86.30(11) 2_676 2_576
O15 Zn3 O12 85.84(12) 2_676 1_454
O16 Zn3 Zn3 77.50(9) 1_354 2_475
O16 Zn3 O11 88.78(12) 1_354 2_576
O16 Zn3 O12 91.09(12) 1_354 1_454
O16 Zn3 O15 157.90(12) 1_354 2_676
N1 Zn3 Zn3 167.67(9) . 2_475
N1 Zn3 O11 104.62(12) . 2_576
N1 Zn3 O12 96.29(12) . 1_454
N1 Zn3 O15 100.66(12) . 2_676
N1 Zn3 O16 101.43(12) . 1_354
C30 O1 Zn2 126.4(2) . .
C30 O2 Zn1 140.0(3) . 2_766
C29 O3 Zn1 128.3(3) . 1_645
C22 O5 C23 117.3(3) . .
C16 O6 Zn2 125.1(3) . 2_766
C16 O7 Zn1 143.4(3) . .
C8 O8 Zn1 126.2(3) . .
C8 O9 Zn2 135.9(3) . 2_766
Zn1 O10 H10A 111.6 . .
Zn1 O10 H10B 110.8 . .
H10A O10 H10B 102.5 . .
C1 O11 Zn3 116.5(2) . 2_576
C1 O12 Zn3 137.3(3) . 1_656
C14 O14 C4 117.3(3) . .
C15 O15 Zn3 125.2(2) . 2_676
C15 O16 Zn3 130.5(3) . 1_756
C38 N1 Zn3 125.6(3) . .
C38 N1 C40 106.0(3) . .
C40 N1 Zn3 128.2(3) . .
C38 N2 C37 126.1(4) . .
C38 N2 C39 107.1(3) . .
C39 N2 C37 126.7(3) . .
C31 N3 C32 107.8(3) . .
C31 N3 C34 124.8(4) . .
C32 N3 C34 127.0(4) . .
C31 N4 Zn2 124.1(3) . .
C31 N4 C33 105.9(3) . .
C33 N4 Zn2 127.6(3) . .
O11 C1 C2 117.5(3) . .
O12 C1 O11 125.8(4) . .
O12 C1 C2 116.7(3) . .
C3 C2 C1 119.4(3) . .
C7 C2 C1 120.5(3) . .
C7 C2 C3 119.9(3) . .
C2 C3 H3 120.8 . .
C4 C3 C2 118.4(3) . .
C4 C3 H3 120.8 . .
C3 C4 O14 118.9(3) . .
C5 C4 O14 118.6(3) . .
C5 C4 C3 122.5(4) . .
C4 C5 H5 120.8 . .
C4 C5 C6 118.5(3) . .
C6 C5 H5 120.8 . .
C5 C6 C8 121.0(3) . .
C7 C6 C5 120.3(3) . .
C7 C6 C8 118.4(3) . .
C2 C7 C6 120.4(4) . .
C2 C7 H7 119.8 . .
C6 C7 H7 119.8 . .
O8 C8 O9 125.8(3) . .
O8 C8 C6 117.0(3) . .
O9 C8 C6 117.2(3) . .
C10 C9 H9 119.8 . .
C10 C9 C14 120.5(4) . .
C14 C9 H9 119.8 . .
C9 C10 H10 120.0 . .
C9 C10 C11 120.1(4) . .
C11 C10 H10 120.0 . .
C10 C11 H11 120.5 . .
C10 C11 C12 119.1(4) . .
C12 C11 H11 120.5 . .
C11 C12 H12 119.0 . .
C11 C12 C13 121.9(4) . .
C13 C12 H12 119.0 . .
C12 C13 C15 117.4(3) . .
C14 C13 C12 117.3(4) . .
C14 C13 C15 125.2(4) . .
C9 C14 O14 118.5(4) . .
C9 C14 C13 121.1(4) . .
C13 C14 O14 120.3(3) . .
O15 C15 C13 118.2(3) . .
O16 C15 O15 124.8(4) . .
O16 C15 C13 117.0(3) . .
O6 C16 C17 119.9(3) . .
O7 C16 O6 123.7(4) . .
O7 C16 C17 116.4(3) . .
C18 C17 C16 117.7(3) . .
C22 C17 C16 124.5(3) . .
C22 C17 C18 117.8(4) . .
C17 C18 H18 119.5 . .
C19 C18 C17 120.9(4) . .
C19 C18 H18 119.5 . .
C18 C19 H19 119.9 . .
C18 C19 C20 120.2(4) . .
C20 C19 H19 119.9 . .
C19 C20 H20 119.9 . .
C19 C20 C21 120.1(4) . .
C21 C20 H20 119.9 . .
C20 C21 H21 120.1 . .
C20 C21 C22 119.9(4) . .
C22 C21 H21 120.1 . .
O5 C22 C17 120.9(3) . .
O5 C22 C21 118.0(4) . .
C21 C22 C17 120.8(4) . .
C24 C23 O5 116.0(3) . .
C24 C23 C28 122.3(3) . .
C28 C23 O5 121.5(3) . .
C23 C24 H24 120.6 . .
C23 C24 C25 118.8(4) . .
C25 C24 H24 120.6 . .
C24 C25 C29 119.5(3) . .
C26 C25 C24 119.7(4) . .
C26 C25 C29 120.6(3) . .
C25 C26 H26 119.8 . .
C27 C26 C25 120.4(3) . .
C27 C26 H26 119.8 . .
C26 C27 C28 120.3(3) . .
C26 C27 C30 120.2(3) . .
C28 C27 C30 119.4(3) . .
C23 C28 C27 118.4(3) . .
C23 C28 H28 120.8 . .
C27 C28 H28 120.8 . .
O3 C29 C25 113.9(3) . .
O4 C29 O3 127.4(4) . .
O4 C29 C25 118.7(4) . .
O1 C30 C27 116.2(3) . .
O2 C30 O1 126.3(4) . .
O2 C30 C27 117.5(3) . .
N3 C31 N4 111.3(4) . .
N3 C31 H31 124.4 . .
N4 C31 H31 124.4 . .
N3 C32 H32 126.7 . .
C33 C32 N3 106.5(4) . .
C33 C32 H32 126.7 . .
N4 C33 H33 125.8 . .
C32 C33 N4 108.5(4) . .
C32 C33 H33 125.8 . .
N3 C34 H34A 109.0 . .
N3 C34 H34B 109.0 . .
N3 C34 C35 113.1(4) . .
H34A C34 H34B 107.8 . .
C35 C34 H34A 109.0 . .
C35 C34 H34B 109.0 . .
C34 C35 H35A 109.5 . .
C34 C35 H35B 109.5 . .
C34 C35 C36 110.8(4) . .
H35A C35 H35B 108.1 . .
C36 C35 H35A 109.5 . .
C36 C35 H35B 109.5 . .
C35 C36 H36A 109.5 . .
C35 C36 H36B 109.5 . .
H36A C36 H36B 108.1 . .
C37 C36 C35 110.6(3) . .
C37 C36 H36A 109.5 . .
C37 C36 H36B 109.5 . .
N2 C37 C36 111.2(3) . .
N2 C37 H37A 109.4 . .
N2 C37 H37B 109.4 . .
C36 C37 H37A 109.4 . .
C36 C37 H37B 109.4 . .
H37A C37 H37B 108.0 . .
N1 C38 N2 111.0(4) . .
N1 C38 H38 124.5 . .
N2 C38 H38 124.5 . .
N2 C39 H39 126.8 . .
C40 C39 N2 106.4(4) . .
C40 C39 H39 126.8 . .
N1 C40 H40 125.3 . .
C39 C40 N1 109.4(4) . .
C39 C40 H40 125.3 . .

loop_
_geom_bond_atom_site_label_1
_geom_bond_atom_site_label_2
_geom_bond_distance
_geom_bond_site_symmetry_2
Zn1 O2 2.049(3) 2_766
Zn1 O3 1.928(3) 1_465
Zn1 O7 1.939(3) .
Zn1 O8 1.960(3) .
Zn1 O10 2.321(4) .
Zn2 O1 1.924(3) .
Zn2 O6 1.965(3) 2_766
Zn2 O9 1.983(3) 2_766
Zn2 N4 1.982(3) .
Zn3 Zn3 2.9766(8) 2_475
Zn3 O11 2.083(3) 2_576
Zn3 O12 2.098(3) 1_454
Zn3 O15 2.019(3) 2_676
Zn3 O16 2.013(3) 1_354
Zn3 N1 1.989(3) .
O1 C30 1.265(5) .
O2 Zn1 2.049(3) 2_766
O2 C30 1.255(5) .
O3 Zn1 1.928(3) 1_645
O3 C29 1.276(5) .
O4 C29 1.245(5) .
O5 C22 1.385(5) .
O5 C23 1.395(4) .
O6 Zn2 1.965(3) 2_766
O6 C16 1.253(5) .
O7 C16 1.248(5) .
O8 C8 1.254(5) .
O9 Zn2 1.983(3) 2_766
O9 C8 1.258(5) .
O10 H10A 0.8880 .
O10 H10B 0.8868 .
O11 Zn3 2.083(3) 2_576
O11 C1 1.267(5) .
O12 Zn3 2.098(3) 1_656
O12 C1 1.244(5) .
O14 C4 1.406(4) .
O14 C14 1.391(5) .
O15 Zn3 2.019(3) 2_676
O15 C15 1.256(5) .
O16 Zn3 2.013(3) 1_756
O16 C15 1.252(5) .
N1 C38 1.329(5) .
N1 C40 1.364(5) .
N2 C37 1.470(5) .
N2 C38 1.341(5) .
N2 C39 1.370(5) .
N3 C31 1.321(5) .
N3 C32 1.377(5) .
N3 C34 1.479(5) .
N4 C31 1.326(5) .
N4 C33 1.389(5) .
C1 C2 1.504(5) .
C2 C3 1.401(5) .
C2 C7 1.388(5) .
C3 H3 0.9500 .
C3 C4 1.390(5) .
C4 C5 1.377(5) .
C5 H5 0.9500 .
C5 C6 1.394(5) .
C6 C7 1.391(5) .
C6 C8 1.499(5) .
C7 H7 0.9500 .
C9 H9 0.9500 .
C9 C10 1.374(7) .
C9 C14 1.383(6) .
C10 H10 0.9500 .
C10 C11 1.380(7) .
C11 H11 0.9500 .
C11 C12 1.389(6) .
C12 H12 0.9500 .
C12 C13 1.396(6) .
C13 C14 1.388(5) .
C13 C15 1.497(5) .
C16 C17 1.490(5) .
C17 C18 1.410(5) .
C17 C22 1.391(5) .
C18 H18 0.9500 .
C18 C19 1.373(6) .
C19 H19 0.9500 .
C19 C20 1.379(7) .
C20 H20 0.9500 .
C20 C21 1.381(7) .
C21 H21 0.9500 .
C21 C22 1.391(6) .
C23 C24 1.380(5) .
C23 C28 1.384(5) .
C24 H24 0.9500 .
C24 C25 1.398(5) .
C25 C26 1.392(5) .
C25 C29 1.510(5) .
C26 H26 0.9500 .
C26 C27 1.385(5) .
C27 C28 1.396(5) .
C27 C30 1.507(5) .
C28 H28 0.9500 .
C31 H31 0.9500 .
C32 H32 0.9500 .
C32 C33 1.354(6) .
C33 H33 0.9500 .
C34 H34A 0.9900 .
C34 H34B 0.9900 .
C34 C35 1.493(6) .
C35 H35A 0.9900 .
C35 H35B 0.9900 .
C35 C36 1.528(5) .
C36 H36A 0.9900 .
C36 H36B 0.9900 .
C36 C37 1.517(5) .
C37 H37A 0.9900 .
C37 H37B 0.9900 .
C38 H38 0.9500 .
C39 H39 0.9500 .
C39 C40 1.359(6) .
C40 H40 0.9500 .

loop_
_platon_squeeze_void_nr
_platon_squeeze_void_average_x
_platon_squeeze_void_average_y
_platon_squeeze_void_average_z
_platon_squeeze_void_volume
_platon_squeeze_void_count_electrons
_platon_squeeze_void_content
1 0.089 0.860 0.052 12 1 ' '
2 0.361 0.892 0.801 25 9 ' '
3 0.639 0.108 0.199 25 9 ' '
4 0.911 0.140 0.948 12 1 ' '
